data_7118440
loop_
_publ_author_name
'Yu, Jiangang'
'Kehr, Gerald'
'Daniliuc, Constantin G.'
'Erker, Gerhard'

_publ_section_title
;
 Cooperative reaction chemistry derived from a borata-diene framework.
;
_journal_issue 7
_journal_name_full 'Chemical communications (Cambridge, England)'
_journal_page_first 1393
_journal_page_last 1396
_journal_paper_doi 10.1039/c5cc07954c
_journal_volume 52
_journal_year 2016
_chemical_formula_sum 'C41 H19 B2 F20 P'
_chemical_formula_weight 944.15
_chemical_name_systematic
; 
 ? 
;
_space_group_IT_number 14
_symmetry_cell_setting monoclinic
_symmetry_space_group_name_Hall '-P 2ybc'
_symmetry_space_group_name_H-M 'P 1 21/c 1'
_atom_sites_solution_hydrogens geom
_atom_sites_solution_primary direct
_atom_sites_solution_secondary difmap
_audit_creation_method SHELXL-97
_audit_update_record
;
2015-08-14 deposited with the CCDC.
2015-11-30 downloaded from the CCDC.
;
_cell_angle_alpha 90.00
_cell_angle_beta 111.724(1)
_cell_angle_gamma 90.00
_cell_formula_units_Z 4
_cell_length_a 12.7173(3)
_cell_length_b 24.4025(6)
_cell_length_c 16.3076(4)
_cell_measurement_reflns_used 7877
_cell_measurement_temperature 223(2)
_cell_measurement_theta_max 68.25
_cell_measurement_theta_min 0.88
_cell_volume 4701.4(2)
_computing_cell_refinement 'Collect (Nonius B.V., 1998)'
_computing_data_collection 'Collect (Nonius B.V., 1998)'
_computing_data_reduction 'Denzo-SMN (Otwinowski & Minor, 1997)'
_computing_molecular_graphics 'XP (BrukerAXS, 2000)'
_computing_publication_material 'SHELXL-97 (Sheldrick, 1997)'
_computing_structure_refinement 'SHELXL-97 (Sheldrick, 1997)'
_computing_structure_solution 'SHELXS-97 (Sheldrick, 1990)'
_diffrn_ambient_temperature 223(2)
_diffrn_measured_fraction_theta_full 0.958
_diffrn_measured_fraction_theta_max 0.958
_diffrn_measurement_device_type 'Nonius KappaCCD APEXII'
_diffrn_measurement_method '\w and \f scans'
_diffrn_radiation_monochromator graphite
_diffrn_radiation_source 'fine-focus sealed tube'
_diffrn_radiation_type CuK\a
_diffrn_radiation_wavelength 1.54178
_diffrn_reflns_av_R_equivalents 0.063
_diffrn_reflns_av_sigmaI/netI 0.0325
_diffrn_reflns_limit_h_max 14
_diffrn_reflns_limit_h_min 0
_diffrn_reflns_limit_k_max 28
_diffrn_reflns_limit_k_min 0
_diffrn_reflns_limit_l_max 17
_diffrn_reflns_limit_l_min -19
_diffrn_reflns_number 43736
_diffrn_reflns_theta_full 67.18
_diffrn_reflns_theta_max 67.18
_diffrn_reflns_theta_min 3.74
_exptl_absorpt_coefficient_mu 1.499
_exptl_absorpt_correction_T_max 0.9564
_exptl_absorpt_correction_T_min 0.7954
_exptl_absorpt_correction_type multi-scan
_exptl_absorpt_process_details 'Denzo (Otwinowski, Borek, Majewski & Minor, 2003)'
_exptl_crystal_colour colourless
_exptl_crystal_density_diffrn 1.334
_exptl_crystal_density_method 'not measured'
_exptl_crystal_description plate
_exptl_crystal_F_000 1880
_exptl_crystal_size_max 0.16
_exptl_crystal_size_mid 0.08
_exptl_crystal_size_min 0.03
_refine_diff_density_max 0.242
_refine_diff_density_min -0.383
_refine_diff_density_rms 0.059
_refine_ls_extinction_method none
_refine_ls_goodness_of_fit_ref 1.050
_refine_ls_hydrogen_treatment mixed
_refine_ls_matrix_type full
_refine_ls_number_parameters 582
_refine_ls_number_reflns 8056
_refine_ls_number_restraints 0
_refine_ls_restrained_S_all 1.050
_refine_ls_R_factor_all 0.0723
_refine_ls_R_factor_gt 0.0546
_refine_ls_shift/su_max 0.000
_refine_ls_shift/su_mean 0.000
_refine_ls_structure_factor_coef Fsqd
_refine_ls_weighting_details 'calc w=1/[\s^2^(Fo^2^)+(0.1116P)^2^+0.8538P] where P=(Fo^2^+2Fc^2^)/3'
_refine_ls_weighting_scheme calc
_refine_ls_wR_factor_gt 0.1665
_refine_ls_wR_factor_ref 0.1793
_reflns_number_gt 5963
_reflns_number_total 8056
_reflns_threshold_expression >2sigma(I)
_cod_data_source_file c5cc07954c2.cif
_cod_data_source_block erk7480
_cod_original_sg_symbol_H-M P21/c
_cod_database_code 7118440

loop_
_symmetry_equiv_pos_as_xyz
'x, y, z'
'-x, y+1/2, -z+1/2'
'-x, -y, -z'
'x, -y-1/2, z-1/2'

loop_
_atom_site_label
_atom_site_type_symbol
_atom_site_fract_x
_atom_site_fract_y
_atom_site_fract_z
_atom_site_U_iso_or_equiv
_atom_site_adp_type
_atom_site_occupancy
_atom_site_symmetry_multiplicity
_atom_site_calc_flag
_atom_site_refinement_flags
P1 P 0.37373(6) 0.26014(3) 0.22258(4) 0.0476(2) Uani 1 1 d .
C1 C 0.4653(2) 0.29429(11) 0.32151(17) 0.0455(6) Uani 1 1 d .
H1 H 0.5024 0.2670 0.3682 0.055 Uiso 1 1 calc R
C2 C 0.5571(2) 0.32316(11) 0.29068(17) 0.0462(6) Uani 1 1 d .
H2 H 0.5401 0.3629 0.2846 0.055 Uiso 1 1 calc R
C3 C 0.5485(2) 0.30131(12) 0.19919(17) 0.0509(6) Uani 1 1 d .
H3 H 0.5857 0.2650 0.2071 0.061 Uiso 1 1 calc R
C4 C 0.4219(2) 0.29417(12) 0.14589(18) 0.0532(7) Uani 1 1 d .
H4A H 0.4089 0.2717 0.0932 0.064 Uiso 1 1 calc R
H4B H 0.3844 0.3297 0.1280 0.064 Uiso 1 1 calc R
C5 C 0.6020(3) 0.33885(15) 0.1512(2) 0.0672(8) Uani 1 1 d .
H5A H 0.5917 0.3233 0.0940 0.101 Uiso 1 1 calc R
H5B H 0.6823 0.3425 0.1857 0.101 Uiso 1 1 calc R
H5C H 0.5663 0.3746 0.1434 0.101 Uiso 1 1 calc R
C11 C 0.4025(2) 0.18828(12) 0.22100(18) 0.0535(7) Uani 1 1 d .
C12 C 0.4666(3) 0.15929(13) 0.2966(2) 0.0681(8) Uani 1 1 d .
H12 H 0.4955 0.1772 0.3514 0.082 Uiso 1 1 calc R
C13 C 0.4874(3) 0.10459(15) 0.2909(3) 0.0848(11) Uani 1 1 d .
H13 H 0.5311 0.0851 0.3419 0.102 Uiso 1 1 calc R
C14 C 0.4442(4) 0.07794(15) 0.2105(3) 0.0831(11) Uani 1 1 d .
H14 H 0.4595 0.0405 0.2068 0.100 Uiso 1 1 calc R
C15 C 0.3800(3) 0.10555(14) 0.1369(2) 0.0755(9) Uani 1 1 d .
H15 H 0.3496 0.0870 0.0827 0.091 Uiso 1 1 calc R
C16 C 0.3591(3) 0.16009(13) 0.1409(2) 0.0639(8) Uani 1 1 d .
H16 H 0.3152 0.1789 0.0893 0.077 Uiso 1 1 calc R
C21 C 0.2246(2) 0.26882(13) 0.19364(18) 0.0553(7) Uani 1 1 d .
C22 C 0.1604(3) 0.22653(15) 0.2093(2) 0.0675(8) Uani 1 1 d .
H22 H 0.1940 0.1925 0.2307 0.081 Uiso 1 1 calc R
C23 C 0.0459(3) 0.2351(2) 0.1928(3) 0.0901(13) Uani 1 1 d .
H23 H 0.0025 0.2069 0.2038 0.108 Uiso 1 1 calc R
C24 C -0.0038(3) 0.2848(2) 0.1607(3) 0.0926(13) Uani 1 1 d .
H24 H -0.0810 0.2903 0.1497 0.111 Uiso 1 1 calc R
C25 C 0.0592(3) 0.32615(19) 0.1448(3) 0.0856(11) Uani 1 1 d .
H25 H 0.0248 0.3599 0.1228 0.103 Uiso 1 1 calc R
C26 C 0.1738(3) 0.31846(15) 0.1610(2) 0.0649(8) Uani 1 1 d .
H26 H 0.2164 0.3469 0.1497 0.078 Uiso 1 1 calc R
B1 B 0.3986(3) 0.34138(13) 0.3592(2) 0.0473(7) Uani 1 1 d .
H01 H 0.363(2) 0.3725(11) 0.3037(18) 0.047(7) Uiso 1 1 d .
C31 C 0.2951(2) 0.31951(12) 0.38851(16) 0.0485(6) Uani 1 1 d .
F32 F 0.34472(14) 0.22544(7) 0.40567(11) 0.0613(4) Uani 1 1 d .
C32 C 0.2756(2) 0.26674(12) 0.40998(18) 0.0520(6) Uani 1 1 d .
F33 F 0.17351(17) 0.19901(9) 0.45371(14) 0.0815(6) Uani 1 1 d .
C33 C 0.1868(3) 0.25131(13) 0.43469(19) 0.0600(7) Uani 1 1 d .
F34 F 0.02700(16) 0.27720(10) 0.46607(14) 0.0894(6) Uani 1 1 d .
C34 C 0.1131(2) 0.29076(16) 0.4402(2) 0.0654(8) Uani 1 1 d .
F35 F 0.05500(17) 0.38264(10) 0.42517(17) 0.0960(7) Uani 1 1 d .
C35 C 0.1275(2) 0.34389(15) 0.4199(2) 0.0653(8) Uani 1 1 d .
F36 F 0.22698(15) 0.41039(8) 0.37719(14) 0.0742(5) Uani 1 1 d .
C36 C 0.2160(2) 0.35723(13) 0.39439(19) 0.0566(7) Uani 1 1 d .
C41 C 0.4930(2) 0.37075(11) 0.44526(16) 0.0447(6) Uani 1 1 d .
F42 F 0.51289(13) 0.29184(7) 0.53411(10) 0.0574(4) Uani 1 1 d .
C42 C 0.5441(2) 0.34422(11) 0.52571(17) 0.0484(6) Uani 1 1 d .
F43 F 0.66607(17) 0.33864(9) 0.67518(11) 0.0868(6) Uani 1 1 d .
C43 C 0.6229(3) 0.36757(14) 0.59946(19) 0.0600(7) Uani 1 1 d .
F44 F 0.73367(18) 0.44381(10) 0.66708(13) 0.0937(7) Uani 1 1 d .
C44 C 0.6555(2) 0.42034(14) 0.5956(2) 0.0641(8) Uani 1 1 d .
F45 F 0.64262(16) 0.50099(7) 0.51404(14) 0.0767(5) Uani 1 1 d .
C45 C 0.6095(2) 0.44935(12) 0.5184(2) 0.0558(7) Uani 1 1 d .
F46 F 0.48992(15) 0.45525(7) 0.37221(12) 0.0665(5) Uani 1 1 d .
C46 C 0.5303(2) 0.42412(11) 0.44600(19) 0.0510(6) Uani 1 1 d .
B2 B 0.6807(3) 0.31583(14) 0.3634(2) 0.0496(7) Uani 1 1 d .
C51 C 0.7547(2) 0.36525(12) 0.41479(19) 0.0536(7) Uani 1 1 d .
F52 F 0.83874(17) 0.31186(8) 0.54414(12) 0.0817(6) Uani 1 1 d .
C52 C 0.8304(2) 0.36005(13) 0.5023(2) 0.0618(8) Uani 1 1 d .
F53 F 0.9603(2) 0.39540(10) 0.63574(15) 0.1040(8) Uani 1 1 d .
C53 C 0.8929(3) 0.40261(15) 0.5508(2) 0.0704(9) Uani 1 1 d .
F54 F 0.94169(18) 0.49570(9) 0.56061(17) 0.0967(7) Uani 1 1 d .
C54 C 0.8842(3) 0.45295(15) 0.5138(3) 0.0715(9) Uani 1 1 d .
F55 F 0.80460(18) 0.51018(8) 0.39008(16) 0.0895(6) Uani 1 1 d .
C55 C 0.8129(3) 0.46102(13) 0.4268(3) 0.0678(9) Uani 1 1 d .
F56 F 0.68244(16) 0.42760(8) 0.29657(13) 0.0755(5) Uani 1 1 d .
C56 C 0.7505(2) 0.41723(13) 0.3808(2) 0.0580(7) Uani 1 1 d .
C61 C 0.7346(2) 0.25605(12) 0.38164(18) 0.0508(6) Uani 1 1 d .
F62 F 0.66014(17) 0.23303(8) 0.48960(13) 0.0750(5) Uani 1 1 d .
C62 C 0.7221(2) 0.21903(13) 0.4411(2) 0.0595(7) Uani 1 1 d .
F63 F 0.7543(2) 0.13374(9) 0.51414(17) 0.1013(7) Uani 1 1 d .
C63 C 0.7706(3) 0.16778(14) 0.4552(2) 0.0688(8) Uani 1 1 d .
F64 F 0.8848(2) 0.10234(9) 0.42353(19) 0.1089(8) Uani 1 1 d .
C64 C 0.8362(3) 0.15167(14) 0.4092(3) 0.0730(9) Uani 1 1 d .
F65 F 0.91703(19) 0.17158(10) 0.30568(17) 0.0995(7) Uani 1 1 d .
C65 C 0.8525(3) 0.18694(15) 0.3507(2) 0.0691(8) Uani 1 1 d .
F66 F 0.82296(17) 0.27187(8) 0.28032(14) 0.0785(5) Uani 1 1 d .
C66 C 0.8025(2) 0.23783(13) 0.3376(2) 0.0581(7) Uani 1 1 d .

loop_
_atom_site_aniso_label
_atom_site_aniso_U_11
_atom_site_aniso_U_22
_atom_site_aniso_U_33
_atom_site_aniso_U_23
_atom_site_aniso_U_13
_atom_site_aniso_U_12
P1 0.0491(4) 0.0524(4) 0.0423(4) -0.0046(3) 0.0182(3) -0.0028(3)
C1 0.0430(13) 0.0521(15) 0.0440(13) -0.0011(11) 0.0191(11) -0.0012(11)
C2 0.0483(14) 0.0476(14) 0.0476(14) -0.0017(11) 0.0236(11) -0.0027(11)
C3 0.0520(14) 0.0589(16) 0.0474(15) 0.0000(12) 0.0249(12) -0.0013(12)
C4 0.0562(15) 0.0605(17) 0.0422(14) -0.0044(12) 0.0175(12) 0.0015(12)
C5 0.078(2) 0.078(2) 0.0592(18) 0.0006(15) 0.0414(16) -0.0073(16)
C11 0.0585(15) 0.0581(17) 0.0464(15) -0.0053(12) 0.0222(12) -0.0085(13)
C12 0.076(2) 0.0588(19) 0.0631(19) -0.0052(15) 0.0188(16) -0.0003(15)
C13 0.096(3) 0.056(2) 0.088(3) 0.0001(18) 0.018(2) 0.0076(18)
C14 0.108(3) 0.0511(19) 0.099(3) -0.0112(19) 0.048(2) -0.0045(18)
C15 0.105(3) 0.058(2) 0.072(2) -0.0167(17) 0.043(2) -0.0195(18)
C16 0.081(2) 0.0601(19) 0.0541(17) -0.0116(14) 0.0291(15) -0.0144(15)
C21 0.0533(15) 0.0701(19) 0.0430(14) -0.0123(13) 0.0183(12) -0.0093(13)
C22 0.0557(17) 0.093(2) 0.0504(16) -0.0077(16) 0.0159(13) -0.0170(16)
C23 0.065(2) 0.139(4) 0.065(2) -0.011(2) 0.0221(18) -0.033(2)
C24 0.054(2) 0.145(4) 0.074(2) -0.013(3) 0.0184(18) -0.003(2)
C25 0.0590(19) 0.112(3) 0.077(2) -0.009(2) 0.0152(17) 0.019(2)
C26 0.0531(16) 0.080(2) 0.0596(18) -0.0048(16) 0.0187(14) 0.0022(15)
B1 0.0477(15) 0.0526(18) 0.0448(16) -0.0001(13) 0.0207(13) -0.0034(13)
C31 0.0477(14) 0.0589(16) 0.0396(13) -0.0070(12) 0.0170(11) -0.0032(12)
F32 0.0696(10) 0.0564(10) 0.0670(10) 0.0015(8) 0.0359(9) -0.0011(8)
C32 0.0533(15) 0.0582(17) 0.0478(15) -0.0057(12) 0.0224(12) -0.0058(12)
F33 0.0837(12) 0.0851(14) 0.0851(13) 0.0036(10) 0.0423(10) -0.0262(10)
C33 0.0606(17) 0.071(2) 0.0507(16) -0.0048(14) 0.0232(13) -0.0193(15)
F34 0.0599(10) 0.1318(19) 0.0900(14) -0.0103(12) 0.0437(10) -0.0238(11)
C34 0.0488(16) 0.095(3) 0.0602(18) -0.0110(17) 0.0292(14) -0.0152(16)
F35 0.0740(12) 0.1054(16) 0.1279(18) -0.0127(14) 0.0597(13) 0.0129(11)
C35 0.0488(15) 0.083(2) 0.070(2) -0.0121(17) 0.0293(14) 0.0019(15)
F36 0.0699(11) 0.0640(11) 0.1003(14) -0.0039(10) 0.0448(10) 0.0051(8)
C36 0.0526(15) 0.0618(18) 0.0593(17) -0.0113(14) 0.0252(13) -0.0054(13)
C41 0.0461(13) 0.0483(14) 0.0454(14) -0.0025(11) 0.0236(11) -0.0001(11)
F42 0.0625(9) 0.0585(10) 0.0531(9) 0.0065(7) 0.0237(7) -0.0031(7)
C42 0.0497(14) 0.0534(16) 0.0465(14) -0.0015(12) 0.0228(12) -0.0030(12)
F43 0.0826(13) 0.1133(17) 0.0482(10) 0.0116(10) 0.0052(9) -0.0083(11)
C43 0.0581(16) 0.074(2) 0.0464(16) -0.0001(14) 0.0172(13) -0.0002(14)
F44 0.0829(13) 0.1083(17) 0.0735(13) -0.0338(11) 0.0098(10) -0.0259(11)
C44 0.0527(16) 0.077(2) 0.0606(19) -0.0222(16) 0.0189(14) -0.0122(15)
F45 0.0779(12) 0.0541(10) 0.1042(14) -0.0199(10) 0.0406(11) -0.0156(8)
C45 0.0564(16) 0.0505(16) 0.0658(19) -0.0135(14) 0.0287(14) -0.0068(12)
F46 0.0801(11) 0.0523(10) 0.0683(11) 0.0077(8) 0.0287(9) -0.0021(8)
C46 0.0541(15) 0.0496(15) 0.0552(16) -0.0021(12) 0.0271(13) 0.0009(12)
B2 0.0482(16) 0.0596(19) 0.0468(16) -0.0022(14) 0.0244(13) -0.0037(13)
C51 0.0437(13) 0.0588(17) 0.0603(17) -0.0045(13) 0.0215(12) -0.0002(12)
F52 0.0867(13) 0.0759(13) 0.0627(11) 0.0015(9) 0.0046(9) -0.0044(10)
C52 0.0541(16) 0.0624(19) 0.0672(19) -0.0066(15) 0.0203(14) -0.0030(13)
F53 0.0953(15) 0.1073(17) 0.0790(14) -0.0203(12) -0.0033(12) -0.0136(13)
C53 0.0556(17) 0.077(2) 0.067(2) -0.0173(17) 0.0088(15) -0.0012(15)
F54 0.0822(13) 0.0831(14) 0.1201(17) -0.0401(13) 0.0320(12) -0.0277(11)
C54 0.0534(17) 0.069(2) 0.091(3) -0.0273(19) 0.0259(17) -0.0112(15)
F55 0.0822(13) 0.0601(12) 0.1242(17) -0.0013(11) 0.0359(12) -0.0120(9)
C55 0.0594(17) 0.0543(18) 0.098(3) -0.0087(17) 0.0392(18) -0.0088(14)
F56 0.0745(11) 0.0673(12) 0.0777(12) 0.0102(9) 0.0199(10) -0.0110(9)
C56 0.0465(14) 0.0606(18) 0.0682(19) -0.0011(14) 0.0227(14) -0.0027(12)
C61 0.0441(13) 0.0596(17) 0.0486(15) -0.0020(12) 0.0170(11) -0.0013(12)
F62 0.0786(12) 0.0862(13) 0.0749(12) 0.0190(10) 0.0455(10) 0.0185(10)
C62 0.0551(16) 0.0656(19) 0.0612(17) 0.0029(14) 0.0255(14) 0.0061(13)
F63 0.1148(17) 0.0806(15) 0.1241(19) 0.0407(13) 0.0624(15) 0.0246(12)
C63 0.0693(19) 0.063(2) 0.077(2) 0.0133(16) 0.0300(17) 0.0085(15)
F64 0.1161(18) 0.0752(14) 0.144(2) 0.0100(13) 0.0586(16) 0.0366(13)
C64 0.0686(19) 0.0576(19) 0.092(2) -0.0011(18) 0.0283(18) 0.0146(15)
F65 0.0947(15) 0.1100(17) 0.1157(17) -0.0040(13) 0.0643(14) 0.0318(13)
C65 0.0587(17) 0.079(2) 0.075(2) -0.0098(17) 0.0315(16) 0.0079(16)
F66 0.0771(12) 0.0888(14) 0.0878(13) 0.0130(11) 0.0517(11) 0.0066(10)
C66 0.0480(14) 0.0670(19) 0.0630(18) -0.0021(14) 0.0247(13) 0.0002(13)

loop_
_atom_type_symbol
_atom_type_description
_atom_type_scat_dispersion_real
_atom_type_scat_dispersion_imag
_atom_type_scat_source
C C 0.0181 0.0091 'International Tables Vol C Tables 4.2.6.8 and 6.1.1.4'
H H 0.0000 0.0000 'International Tables Vol C Tables 4.2.6.8 and 6.1.1.4'
B B 0.0090 0.0039 'International Tables Vol C Tables 4.2.6.8 and 6.1.1.4'
F F 0.0727 0.0534 'International Tables Vol C Tables 4.2.6.8 and 6.1.1.4'
P P 0.2955 0.4335 'International Tables Vol C Tables 4.2.6.8 and 6.1.1.4'

loop_
_geom_angle_atom_site_label_1
_geom_angle_atom_site_label_2
_geom_angle_atom_site_label_3
_geom_angle
C4 P1 C21 111.41(14)
C4 P1 C11 108.64(13)
C21 P1 C11 108.28(14)
C4 P1 C1 97.81(12)
C21 P1 C1 116.80(12)
C11 P1 C1 113.36(13)
C2 C1 B1 110.0(2)
C2 C1 P1 103.13(16)
B1 C1 P1 113.46(17)
C2 C1 H1 110.0
B1 C1 H1 110.0
P1 C1 H1 110.0
C3 C2 B2 112.2(2)
C3 C2 C1 110.6(2)
B2 C2 C1 110.6(2)
C3 C2 H2 107.8
B2 C2 H2 107.8
C1 C2 H2 107.8
C5 C3 C4 110.7(2)
C5 C3 C2 113.7(2)
C4 C3 C2 105.7(2)
C5 C3 H3 108.8
C4 C3 H3 108.8
C2 C3 H3 108.8
C3 C4 P1 102.50(18)
C3 C4 H4A 111.3
P1 C4 H4A 111.3
C3 C4 H4B 111.3
P1 C4 H4B 111.3
H4A C4 H4B 109.2
C3 C5 H5A 109.5
C3 C5 H5B 109.5
H5A C5 H5B 109.5
C3 C5 H5C 109.5
H5A C5 H5C 109.5
H5B C5 H5C 109.5
C12 C11 C16 118.5(3)
C12 C11 P1 122.6(2)
C16 C11 P1 118.9(2)
C13 C12 C11 120.0(3)
C13 C12 H12 120.0
C11 C12 H12 120.0
C12 C13 C14 120.2(4)
C12 C13 H13 119.9
C14 C13 H13 119.9
C15 C14 C13 120.3(3)
C15 C14 H14 119.9
C13 C14 H14 119.9
C14 C15 C16 120.5(3)
C14 C15 H15 119.7
C16 C15 H15 119.7
C15 C16 C11 120.6(3)
C15 C16 H16 119.7
C11 C16 H16 119.7
C26 C21 C22 119.7(3)
C26 C21 P1 120.2(2)
C22 C21 P1 119.9(3)
C23 C22 C21 119.6(4)
C23 C22 H22 120.2
C21 C22 H22 120.2
C24 C23 C22 120.3(4)
C24 C23 H23 119.9
C22 C23 H23 119.9
C25 C24 C23 120.1(4)
C25 C24 H24 119.9
C23 C24 H24 119.9
C24 C25 C26 120.5(4)
C24 C25 H25 119.8
C26 C25 H25 119.8
C21 C26 C25 119.8(3)
C21 C26 H26 120.1
C25 C26 H26 120.1
C41 B1 C31 107.8(2)
C41 B1 C1 107.7(2)
C31 B1 C1 116.9(2)
C41 B1 H01 109.8(13)
C31 B1 H01 108.9(13)
C1 B1 H01 105.6(13)
C32 C31 C36 113.4(3)
C32 C31 B1 127.9(2)
C36 C31 B1 118.7(3)
F32 C32 C31 120.0(2)
F32 C32 C33 115.3(3)
C31 C32 C33 124.7(3)
F33 C33 C34 120.4(3)
F33 C33 C32 120.9(3)
C34 C33 C32 118.7(3)
F34 C34 C35 120.3(3)
F34 C34 C33 120.1(3)
C35 C34 C33 119.6(3)
F35 C35 C34 119.6(3)
F35 C35 C36 120.7(3)
C34 C35 C36 119.7(3)
F36 C36 C35 116.8(3)
F36 C36 C31 119.4(3)
C35 C36 C31 123.8(3)
C46 C41 C42 113.0(2)
C46 C41 B1 124.1(2)
C42 C41 B1 122.9(2)
F42 C42 C43 116.6(2)
F42 C42 C41 118.8(2)
C43 C42 C41 124.6(3)
F43 C43 C44 120.6(3)
F43 C43 C42 120.2(3)
C44 C43 C42 119.2(3)
F44 C44 C43 120.1(3)
F44 C44 C45 120.1(3)
C43 C44 C45 119.8(3)
F45 C45 C44 119.9(3)
F45 C45 C46 121.2(3)
C44 C45 C46 118.9(3)
F46 C46 C45 115.2(2)
F46 C46 C41 120.3(2)
C45 C46 C41 124.5(3)
C51 B2 C2 122.9(3)
C51 B2 C61 118.2(2)
C2 B2 C61 118.7(2)
C56 C51 C52 113.7(3)
C56 C51 B2 124.5(3)
C52 C51 B2 121.7(3)
F52 C52 C53 116.8(3)
F52 C52 C51 119.4(3)
C53 C52 C51 123.6(3)
F53 C53 C54 119.6(3)
F53 C53 C52 120.6(3)
C54 C53 C52 119.7(3)
F54 C54 C53 121.0(3)
F54 C54 C55 119.0(3)
C53 C54 C55 120.0(3)
F55 C55 C56 121.5(3)
F55 C55 C54 120.2(3)
C56 C55 C54 118.3(3)
F56 C56 C55 115.6(3)
F56 C56 C51 119.8(3)
C55 C56 C51 124.6(3)
C62 C61 C66 114.3(3)
C62 C61 B2 125.4(3)
C66 C61 B2 120.3(3)
F62 C62 C63 117.1(3)
F62 C62 C61 119.4(3)
C63 C62 C61 123.5(3)
F63 C63 C64 120.1(3)
F63 C63 C62 120.2(3)
C64 C63 C62 119.7(3)
F64 C64 C65 120.9(3)
F64 C64 C63 120.0(3)
C65 C64 C63 119.1(3)
F65 C65 C64 119.4(3)
F65 C65 C66 120.6(3)
C64 C65 C66 120.0(3)
F66 C66 C65 117.9(3)
F66 C66 C61 118.7(3)
C65 C66 C61 123.4(3)

loop_
_geom_bond_atom_site_label_1
_geom_bond_atom_site_label_2
_geom_bond_distance
P1 C4 1.788(3)
P1 C21 1.790(3)
P1 C11 1.793(3)
P1 C1 1.806(3)
C1 C2 1.597(3)
C1 B1 1.675(4)
C1 H1 0.9900
C2 C3 1.550(4)
C2 B2 1.590(4)
C2 H2 0.9900
C3 C5 1.519(4)
C3 C4 1.530(4)
C3 H3 0.9900
C4 H4A 0.9800
C4 H4B 0.9800
C5 H5A 0.9700
C5 H5B 0.9700
C5 H5C 0.9700
C11 C12 1.393(4)
C11 C16 1.397(4)
C12 C13 1.371(5)
C12 H12 0.9400
C13 C14 1.383(5)
C13 H13 0.9400
C14 C15 1.354(5)
C14 H14 0.9400
C15 C16 1.363(5)
C15 H15 0.9400
C16 H16 0.9400
C21 C26 1.383(4)
C21 C22 1.396(4)
C22 C23 1.395(5)
C22 H22 0.9400
C23 C24 1.378(6)
C23 H23 0.9400
C24 C25 1.372(6)
C24 H24 0.9400
C25 C26 1.394(5)
C25 H25 0.9400
C26 H26 0.9400
B1 C41 1.636(4)
B1 C31 1.646(4)
B1 H01 1.14(3)
C31 C32 1.381(4)
C31 C36 1.392(4)
F32 C32 1.356(3)
C32 C33 1.384(4)
F33 C33 1.339(4)
C33 C34 1.370(5)
F34 C34 1.352(3)
C34 C35 1.368(5)
F35 C35 1.346(4)
C35 C36 1.376(4)
F36 C36 1.345(4)
C41 C46 1.385(4)
C41 C42 1.390(4)
F42 C42 1.360(3)
C42 C43 1.372(4)
F43 C43 1.350(4)
C43 C44 1.361(5)
F44 C44 1.348(3)
C44 C45 1.373(5)
F45 C45 1.339(3)
C45 C46 1.381(4)
F46 C46 1.353(3)
B2 C51 1.568(4)
B2 C61 1.592(4)
C51 C56 1.377(4)
C51 C52 1.401(4)
F52 C52 1.344(4)
C52 C53 1.368(4)
F53 C53 1.343(4)
C53 C54 1.355(5)
F54 C54 1.339(4)
C54 C55 1.386(5)
F55 C55 1.327(4)
C55 C56 1.376(4)
F56 C56 1.349(3)
C61 C62 1.377(4)
C61 C66 1.385(4)
F62 C62 1.351(3)
C62 C63 1.375(4)
F63 C63 1.344(4)
C63 C64 1.369(5)
F64 C64 1.334(4)
C64 C65 1.357(5)
F65 C65 1.341(4)
C65 C66 1.375(5)
F66 C66 1.345(4)

loop_
_geom_torsion_atom_site_label_1
_geom_torsion_atom_site_label_2
_geom_torsion_atom_site_label_3
_geom_torsion_atom_site_label_4
_geom_torsion
C4 P1 C1 C2 -13.93(19)
C21 P1 C1 C2 -132.75(18)
C11 P1 C1 C2 100.31(19)
C4 P1 C1 B1 105.0(2)
C21 P1 C1 B1 -13.8(2)
C11 P1 C1 B1 -140.73(19)
B1 C1 C2 C3 -133.4(2)
P1 C1 C2 C3 -12.1(2)
B1 C1 C2 B2 101.7(3)
P1 C1 C2 B2 -137.0(2)
B2 C2 C3 C5 -75.8(3)
C1 C2 C3 C5 160.2(2)
B2 C2 C3 C4 162.5(2)
C1 C2 C3 C4 38.5(3)
C5 C3 C4 P1 -169.7(2)
C2 C3 C4 P1 -46.1(2)
C21 P1 C4 C3 158.69(18)
C11 P1 C4 C3 -82.1(2)
C1 P1 C4 C3 35.8(2)
C4 P1 C11 C12 123.7(3)
C21 P1 C11 C12 -115.2(3)
C1 P1 C11 C12 16.1(3)
C4 P1 C11 C16 -56.2(3)
C21 P1 C11 C16 64.9(3)
C1 P1 C11 C16 -163.8(2)
C16 C11 C12 C13 1.1(5)
P1 C11 C12 C13 -178.8(3)
C11 C12 C13 C14 -0.5(6)
C12 C13 C14 C15 -0.8(6)
C13 C14 C15 C16 1.4(6)
C14 C15 C16 C11 -0.7(5)
C12 C11 C16 C15 -0.5(5)
P1 C11 C16 C15 179.4(3)
C4 P1 C21 C26 -38.7(3)
C11 P1 C21 C26 -158.1(2)
C1 P1 C21 C26 72.5(3)
C4 P1 C21 C22 145.3(2)
C11 P1 C21 C22 25.9(3)
C1 P1 C21 C22 -103.5(3)
C26 C21 C22 C23 -0.9(5)
P1 C21 C22 C23 175.1(3)
C21 C22 C23 C24 0.6(5)
C22 C23 C24 C25 -0.1(6)
C23 C24 C25 C26 -0.1(6)
C22 C21 C26 C25 0.7(5)
P1 C21 C26 C25 -175.3(3)
C24 C25 C26 C21 -0.2(5)
C2 C1 B1 C41 -62.2(3)
P1 C1 B1 C41 -177.09(17)
C2 C1 B1 C31 176.4(2)
P1 C1 B1 C31 61.5(3)
C41 B1 C31 C32 -101.3(3)
C1 B1 C31 C32 20.1(4)
C41 B1 C31 C36 77.8(3)
C1 B1 C31 C36 -160.7(2)
C36 C31 C32 F32 178.8(2)
B1 C31 C32 F32 -2.0(4)
C36 C31 C32 C33 0.4(4)
B1 C31 C32 C33 179.5(3)
F32 C32 C33 F33 0.9(4)
C31 C32 C33 F33 179.4(3)
F32 C32 C33 C34 -179.8(2)
C31 C32 C33 C34 -1.3(5)
F33 C33 C34 F34 0.8(4)
C32 C33 C34 F34 -178.5(3)
F33 C33 C34 C35 -179.5(3)
C32 C33 C34 C35 1.1(5)
F34 C34 C35 F35 -0.4(5)
C33 C34 C35 F35 179.9(3)
F34 C34 C35 C36 179.4(3)
C33 C34 C35 C36 -0.2(5)
F35 C35 C36 F36 1.3(4)
C34 C35 C36 F36 -178.6(3)
F35 C35 C36 C31 179.2(3)
C34 C35 C36 C31 -0.7(5)
C32 C31 C36 F36 178.4(2)
B1 C31 C36 F36 -0.8(4)
C32 C31 C36 C35 0.6(4)
B1 C31 C36 C35 -178.6(3)
C31 B1 C41 C46 -123.9(3)
C1 B1 C41 C46 109.2(3)
C31 B1 C41 C42 56.0(3)
C1 B1 C41 C42 -70.9(3)
C46 C41 C42 F42 178.7(2)
B1 C41 C42 F42 -1.2(4)
C46 C41 C42 C43 0.4(4)
B1 C41 C42 C43 -179.5(3)
F42 C42 C43 F43 0.5(4)
C41 C42 C43 F43 178.8(3)
F42 C42 C43 C44 -178.5(3)
C41 C42 C43 C44 -0.2(5)
F43 C43 C44 F44 1.7(5)
C42 C43 C44 F44 -179.3(3)
F43 C43 C44 C45 -179.1(3)
C42 C43 C44 C45 -0.2(5)
F44 C44 C45 F45 0.1(4)
C43 C44 C45 F45 -179.0(3)
F44 C44 C45 C46 179.4(3)
C43 C44 C45 C46 0.3(4)
F45 C45 C46 F46 -0.1(4)
C44 C45 C46 F46 -179.4(2)
F45 C45 C46 C41 179.2(2)
C44 C45 C46 C41 0.0(4)
C42 C41 C46 F46 179.0(2)
B1 C41 C46 F46 -1.1(4)
C42 C41 C46 C45 -0.3(4)
B1 C41 C46 C45 179.6(3)
C3 C2 B2 C51 120.0(3)
C1 C2 B2 C51 -115.9(3)
C3 C2 B2 C61 -56.8(3)
C1 C2 B2 C61 67.2(3)
C2 B2 C51 C56 -31.0(4)
C61 B2 C51 C56 145.8(3)
C2 B2 C51 C52 147.4(3)
C61 B2 C51 C52 -35.8(4)
C56 C51 C52 F52 177.2(3)
B2 C51 C52 F52 -1.3(4)
C56 C51 C52 C53 1.5(4)
B2 C51 C52 C53 -177.0(3)
F52 C52 C53 F53 1.2(5)
C51 C52 C53 F53 177.0(3)
F52 C52 C53 C54 -176.9(3)
C51 C52 C53 C54 -1.0(5)
F53 C53 C54 F54 -0.1(5)
C52 C53 C54 F54 178.0(3)
F53 C53 C54 C55 -178.6(3)
C52 C53 C54 C55 -0.5(5)
F54 C54 C55 F55 1.9(5)
C53 C54 C55 F55 -179.6(3)
F54 C54 C55 C56 -177.1(3)
C53 C54 C55 C56 1.4(5)
F55 C55 C56 F56 0.9(4)
C54 C55 C56 F56 179.8(3)
F55 C55 C56 C51 -179.8(3)
C54 C55 C56 C51 -0.9(5)
C52 C51 C56 F56 178.7(3)
B2 C51 C56 F56 -2.8(4)
C52 C51 C56 C55 -0.5(4)
B2 C51 C56 C55 178.0(3)
C51 B2 C61 C62 94.5(3)
C2 B2 C61 C62 -88.5(3)
C51 B2 C61 C66 -83.9(3)
C2 B2 C61 C66 93.1(3)
C66 C61 C62 F62 178.2(3)
B2 C61 C62 F62 -0.3(4)
C66 C61 C62 C63 -1.2(4)
B2 C61 C62 C63 -179.7(3)
F62 C62 C63 F63 0.9(5)
C61 C62 C63 F63 -179.7(3)
F62 C62 C63 C64 -178.8(3)
C61 C62 C63 C64 0.7(5)
F63 C63 C64 F64 -0.7(5)
C62 C63 C64 F64 179.0(3)
F63 C63 C64 C65 -179.3(3)
C62 C63 C64 C65 0.3(5)
F64 C64 C65 F65 1.1(5)
C63 C64 C65 F65 179.7(3)
F64 C64 C65 C66 -179.3(3)
C63 C64 C65 C66 -0.7(5)
F65 C65 C66 F66 -1.8(5)
C64 C65 C66 F66 178.6(3)
F65 C65 C66 C61 179.7(3)
C64 C65 C66 C61 0.1(5)
C62 C61 C66 F66 -177.7(3)
B2 C61 C66 F66 0.9(4)
C62 C61 C66 C65 0.8(4)
B2 C61 C66 C65 179.4(3)

loop_
_platon_squeeze_void_nr
_platon_squeeze_void_average_x
_platon_squeeze_void_average_y
_platon_squeeze_void_average_z
_platon_squeeze_void_volume
_platon_squeeze_void_count_electrons
_platon_squeeze_void_content
1 -0.010 0.500 0.000 611 59 ' '
2 0.069 1.000 0.500 611 59 ' '
